data_1530429
loop_
_publ_author_name
'Minkwitz, R.'
'Kerbachi, R.'
'Nass, R.'
'Bernstein, D.'
'Preut, H.'

_publ_section_title
;
 Preparation and crystal structure of ((C F3)2 N C F N H C F3)+ (As F6)- *
 H F
;
_journal_name_full 'Journal of Fluorine Chemistry'
_journal_page_first 259
_journal_page_last 266
_journal_volume 37
_journal_year 1987
_chemical_formula_sum 'C4 H2 As F17 N2'
_chemical_name_systematic '(((C F3)2 N C F N H (C F3)) (As F6)) (H F)'
_space_group_IT_number 11
_symmetry_space_group_name_Hall '-P 2yb'
_symmetry_space_group_name_H-M 'P 1 21/m 1'
_cell_angle_alpha 90
_cell_angle_beta 100.53
_cell_angle_gamma 90
_cell_formula_units_Z 2
_cell_length_a 8.619
_cell_length_b 7.773
_cell_length_c 9.426
_cell_volume 620.865
_citation_journal_id_ASTM JFLCAR
_cod_data_source_file Minkwitz_JFLCAR_1987_1556.cif
_cod_data_source_block C4H2As1F17N2
_cod_original_cell_volume 620.8646
_cod_original_formula_sum 'C4 H2 As1 F17 N2'
_cod_database_code 1530429

loop_
_symmetry_equiv_pos_as_xyz
x,y,z
-x,y+1/2,-z
-x,-y,-z
x,-y-1/2,z

loop_
_atom_site_label
_atom_site_type_symbol
_atom_site_fract_x
_atom_site_fract_y
_atom_site_fract_z
_atom_site_occupancy
_atom_site_U_iso_or_equiv
C4 C+4 0.903 0.25 0.036 1 0.0
N2 N-3 0.624 0.25 0.286 1 0.0
F6 F-1 0.0634 0.3882 0.3096 1 0.0
N1 N-3 0.849 0.25 0.177 1 0.0
F10 F-1 0.8506 0.3873 -0.0358 1 0.0
C3 C+4 0.453 0.25 0.262 1 0.0
F5 F-1 0.9108 0.25 0.4245 1 0.0
F2 F-1 0.3192 0.0947 0.8707 1 0.0
F12 F-1 0.695 0.25 0.585 1 0.0
C2 C+4 0.696 0.25 0.179 1 0.0
F1 F-1 0.2476 0.4043 0.6095 1 0.0
F7 F-1 0.6116 0.25 0.05 1 0.0
F11 F-1 0.0574 0.25 0.0622 1 0.0
F3 F-1 0.08 0.25 0.752 1 0.0
F9 F-1 0.394 0.3852 0.1917 1 0.0
F8 F-1 0.414 0.25 0.39 1 0.0
F4 F-1 0.477 0.25 0.73 1 0.0
As1 As+5 0.28 0.25 0.74 1 0.0
C1 C+4 0.975 0.25 0.31 1 0.0
